data_7135656
loop_
_publ_author_name
'Yeung, Serena'
'Allen, Emily G.'
'Jones, Kieran D.'
'Argent, Stephen P.'
'Lam, Hon Wai'

_publ_section_title
;
 Concise synthesis of triasteranones from barbaralones.
;
_journal_issue 28
_journal_name_full 'Chemical communications (Cambridge, England)'
_journal_page_first 7348
_journal_page_last 7352
_journal_paper_doi 10.1039/d6cc00474a
_journal_volume 62
_journal_year 2026
_chemical_absolute_configuration ad
_chemical_formula_moiety 'C15 H10 O3'
_chemical_formula_sum 'C15 H10 O3'
_chemical_formula_weight 238.23
_space_group_crystal_system monoclinic
_space_group_IT_number 4
_space_group_name_Hall 'P 2yb'
_space_group_name_H-M_alt 'P 1 21 1'
_atom_sites_solution_hydrogens geom
_atom_sites_solution_primary dual
_atom_sites_solution_secondary difmap
_audit_creation_date 2024-04-15
_audit_creation_method
;
Olex2 1.5
(compiled 2024.02.16 svn.r378c4104 for OlexSys, GUI svn.r6928)
;
_audit_update_record
;
2026-01-12 deposited with the CCDC.	2026-03-10 downloaded from the CCDC.
;
_cell_angle_alpha 90
_cell_angle_beta 103.113(2)
_cell_angle_gamma 90
_cell_formula_units_Z 2
_cell_length_a 6.42140(10)
_cell_length_b 10.2233(2)
_cell_length_c 8.6908(2)
_cell_measurement_reflns_used 4997
_cell_measurement_temperature 120.0(3)
_cell_measurement_theta_max 72.5340
_cell_measurement_theta_min 5.2160
_cell_volume 555.656(19)
_computing_cell_refinement 'CrysAlisPro 1.171.41.93a (Rigaku OD, 2020)'
_computing_data_collection 'CrysAlisPro 1.171.41.93a (Rigaku OD, 2020)'
_computing_data_reduction 'CrysAlisPro 1.171.41.93a (Rigaku OD, 2020)'
_computing_molecular_graphics 'Olex2 1.5 (Dolomanov et al., 2009)'
_computing_publication_material 'Olex2 1.5 (Dolomanov et al., 2009)'
_computing_structure_refinement 'SHELXL 2019/3 (Sheldrick, 2015)'
_computing_structure_solution 'SHELXT 2014/5 (Sheldrick, 2014)'
_diffrn_ambient_environment 'N2 gas'
_diffrn_ambient_temperature 120.0(3)
_diffrn_crystal_treatment 'flash frozen in gaseous N2'
_diffrn_detector_area_resol_mean 5.2349
_diffrn_detector_type AtlasS2
_diffrn_measured_fraction_theta_full 1.000
_diffrn_measured_fraction_theta_max 0.997
_diffrn_measurement_details
;
List of Runs (angles in degrees, time in seconds):

  # Type    Start    End  Width  t~exp~   \w     \q     \k     \f   Frames
#--------------------------------------------------------------------------
  1  \w      2.00  29.00   1.00    4.00    --  -41.82  19.00 120.00   27
  2  \w    -44.00  26.00   1.00    4.00    --  -41.82  57.00  30.00   70
  3  \w     -4.00  37.00   1.00    4.00    --  -41.82  19.00 -30.00   41
  4  \w    -98.00 -11.00   1.00    4.00    --  -41.82 125.00 150.00   87
  5  \w      8.00  33.00   1.00    4.00    --   41.82  82.00  70.83   25
  6  \w     15.00  41.00   1.00    4.00    --   41.82  57.00 150.00   26
  7  \w      8.00  41.00   1.00    4.00    --   41.82  81.00 175.75   33
  8  \w     66.00  93.00   1.00    4.00    --   41.82  57.00 150.00   27
  9  \w     15.00  41.00   1.00    4.00    --   41.82  57.00-120.00   26
 10  \w     -4.00  24.00   1.00    4.00    --   41.82 -19.00-150.00   28
 11  \w      9.00  38.00   1.00    4.00    --   41.82  80.00 -98.93   29
 12  \w     26.00 111.00   1.00    4.00    --   41.82  38.00 -30.00   85
 13  \w      7.00  32.00   1.00    4.00    --   41.82  84.00 -31.15   25
 14  \w     55.00 107.00   1.00    4.00    --   41.82  57.00-120.00   52
 15  \w     61.00 105.00   1.00    4.00    --   41.82  57.00  30.00   44
 16  \w     29.00  62.00   1.00    4.00    --   41.82  38.00 120.00   33
 17  \w     20.00  60.00   1.00    4.00    --   41.82  57.00  30.00   40
 18  \w     77.00 145.00   1.00   16.00    --  104.05  61.00-150.00   68
 19  \w     21.00  93.00   1.00   16.00    --  104.05 -94.00  30.00   72
 20  \w    135.00 162.00   1.00   16.00    --  104.05  60.00 -33.99   27
 21  \w     76.00 110.00   1.00   16.00    --  104.05  61.00 -60.00   34
 22  \w    114.00 173.00   1.00   16.00    --  104.05  61.00-180.00   59
 23  \w     76.00 102.00   1.00   16.00    --  104.05  61.00-180.00   26
 24  \w     75.00 101.00   1.00   16.00    --  104.05  60.00 -33.99   26
 25  \w     75.00 175.00   1.00   16.00    --  104.05  61.00-120.00  100
 26  \w    134.00 172.00   1.00   16.00    --  104.05  61.00 -60.00   38
 27  \w     75.00 112.00   1.00   16.00    --  104.05  61.00  90.00   37
 28  \w    132.00 158.00   1.00   16.00    --  104.05  61.00  90.00   26
 29  \w     80.00 105.00   1.00   16.00    --  104.05  45.00   0.00   25
 30  \w     82.00 109.00   1.00   16.00    --  104.05  45.00 120.00   27
 31  \w     38.00  92.00   1.00   16.00    --  104.05 -61.00 120.00   54
 32  \w     77.00 173.00   1.00   16.00    --  104.05  61.00 120.00   96
 33  \w    133.00 174.00   1.00   16.00    --  104.05  61.00  60.00   41
 34  \w     34.00 111.00   1.00   16.00    --  104.05-125.00 -90.00   77
 35  \w     80.00 131.00   1.00   16.00    --  104.05  38.00 169.37   51
 36  \w     75.00 104.00   1.00   16.00    --  104.05  61.00  60.00   29
 37  \w     75.00 106.00   1.00   16.00    --  104.05  61.00   0.00   31
 38  \w     32.00  57.00   1.00   16.00    --  104.05 -30.00 150.00   25
 39  \w     41.00 111.00   1.00   16.00    --  104.05-125.00   0.00   70
 40  \w     24.00 105.00   1.00   16.00    --  104.05 -94.00  90.00   81
 41  \w     79.00 104.00   1.00   16.00    --  104.05  45.00-180.00   25
 42  \w     80.00 107.00   1.00   16.00    --  104.05  45.00-150.00   27
 43  \w    132.00 174.00   1.00   16.00    --  104.05  61.00 -90.00   42
 44  \w     75.00 174.00   1.00   16.00    --  104.05  61.00  30.00   99
 45  \w     42.00  72.00   1.00   16.00    --  104.05 -61.00-120.00   30
 46  \w     75.00 103.00   1.00   16.00    --  104.05  61.00 -90.00   28
 47  \w     77.00 126.00   1.00   16.00    --  104.05  59.00  12.91   49
;
_diffrn_measurement_device 'four-circle diffractometer'
_diffrn_measurement_device_type 'GV1000, AtlasS2'
_diffrn_measurement_method '\w scans'
_diffrn_measurement_specimen_support 'MiTeGen micromount'
_diffrn_radiation_type CuK\a
_diffrn_radiation_wavelength 1.54184
_diffrn_reflns_av_R_equivalents 0.0238
_diffrn_reflns_av_unetI/netI 0.0225
_diffrn_reflns_Laue_measured_fraction_full 1.000
_diffrn_reflns_Laue_measured_fraction_max 0.997
_diffrn_reflns_limit_h_max 7
_diffrn_reflns_limit_h_min -7
_diffrn_reflns_limit_k_max 12
_diffrn_reflns_limit_k_min -12
_diffrn_reflns_limit_l_max 10
_diffrn_reflns_limit_l_min -10
_diffrn_reflns_number 7346
_diffrn_reflns_point_group_measured_fraction_full 1.000
_diffrn_reflns_point_group_measured_fraction_max 0.986
_diffrn_reflns_theta_full 67.684
_diffrn_reflns_theta_max 72.778
_diffrn_reflns_theta_min 5.226
_exptl_absorpt_coefficient_mu 0.816
_exptl_absorpt_correction_T_max 1.000
_exptl_absorpt_correction_T_min 0.817
_exptl_absorpt_correction_type gaussian
_exptl_absorpt_process_details
;
CrysAlisPro 1.171.41.93a (Rigaku Oxford Diffraction, 2020)
Numerical absorption correction based on gaussian integration over
a multifaceted crystal model
Empirical absorption correction using spherical harmonics,
implemented in SCALE3 ABSPACK scaling algorithm.
;
_exptl_crystal_colour colourless
_exptl_crystal_colour_primary colourless
_exptl_crystal_density_diffrn 1.424
_exptl_crystal_description block
_exptl_crystal_F_000 248
_exptl_crystal_recrystallization_method 'Re-crystallisation from solvent: n-pentane, dichloromethane'
_exptl_crystal_size_max 0.19
_exptl_crystal_size_mid 0.07
_exptl_crystal_size_min 0.02
_refine_diff_density_max 0.232
_refine_diff_density_min -0.142
_refine_diff_density_rms 0.032
_refine_ls_abs_structure_details
;
 Flack x determined using 968 quotients [(I+)-(I-)]/[(I+)+(I-)]
 (Parsons, Flack and Wagner, Acta Cryst. B69 (2013) 249-259).
;
_refine_ls_abs_structure_Flack -0.07(8)
_refine_ls_extinction_method none
_refine_ls_goodness_of_fit_ref 1.043
_refine_ls_hydrogen_treatment constr
_refine_ls_matrix_type full
_refine_ls_number_parameters 163
_refine_ls_number_reflns 2165
_refine_ls_number_restraints 1
_refine_ls_restrained_S_all 1.043
_refine_ls_R_factor_all 0.0277
_refine_ls_R_factor_gt 0.0270
_refine_ls_shift/su_max 0.000
_refine_ls_shift/su_mean 0.000
_refine_ls_structure_factor_coef Fsqd
_refine_ls_weighting_details 'w=1/[\s^2^(Fo^2^)+(0.0389P)^2^+0.1102P] where P=(Fo^2^+2Fc^2^)/3'
_refine_ls_weighting_scheme calc
_refine_ls_wR_factor_gt 0.0708
_refine_ls_wR_factor_ref 0.0714
_reflns_Friedel_coverage 0.870
_reflns_Friedel_fraction_full 1.000
_reflns_Friedel_fraction_max 0.974
_reflns_number_gt 2120
_reflns_number_total 2165
_reflns_threshold_expression 'I > 2\s(I)'
_cod_data_source_file d6cc00474a2.cif
_cod_data_source_block syhwla
_cod_depositor_comments 'Adding full bibliography for 7135655--7135659.cif.'
_cod_database_code 7135656
_nottingham_internal_coll_name SYHWLA
_nottingham_internal_coll_number 19747
_nottingham_internal_coll_client SY/HWL
_nottingham_internal_coll_type custom
_nottingham_internal_coll_frame_method '\w scans'
_nottingham_internal_coll_frame_time '16.00, 4.00'
_nottingham_internal_coll_frame_width 1.00
_nottingham_internal_coll_user pczkj1
_nottingham_internal_coll_date 12/04/2024
_nottingham_internal_coll_location NOTTS
_nottingham_internal_coll_instrument 'GVB, PL13110001'
_nottingham_internal_process_date 15/04/2024
_nottingham_internal_process_user pczkj1
_nottingham_internal_solution_date 15/04/2024
_nottingham_internal_solution_user pczkj1
_nottingham_internal_refinement_date 15/04/2024
_nottingham_internal_refinement_user pczkj1
_nottingham_internal_validation_date 16/04/2024
_nottingham_internal_validation_user pczspa
_nottingham_internal_archive_date 16/04/2024
_shelx_shelxl_version_number 2019/3
_shelx_space_group_comment
;
The symmetry employed for this shelxl refinement is uniquely defined
by the following loop, which should always be used as a source of
symmetry information in preference to the above space-group names.
They are only intended as comments.
;
_shelx_estimated_absorpt_t_max 0.984
_shelx_estimated_absorpt_t_min 0.860
_olex2_refinement_description
;
1. Fixed Uiso
 At 1.2 times of:
  All C(H) groups
2.a Ternary CH refined with riding coordinates:
 C8(H8), C10(H10), C11(H11), C13(H13), C14(H14)
2.b Aromatic/amide H refined with riding coordinates:
 C3(H3), C4(H4), C5(H5), C6(H6), C7(H7)
;
_olex2_exptl_crystal_mounting_method 'in fomblin film on a micromount'
_olex2_submission_special_instructions 'No special instructions were received'
_oxdiff_exptl_absorpt_empirical_details
;
Empirical correction (ABSPACK) includes:
- Absorption correction using spherical harmonics
- Frame scaling
;

loop_
_space_group_symop_operation_xyz
'x, y, z'
'-x, y+1/2, -z'

loop_
_atom_site_label
_atom_site_type_symbol
_atom_site_fract_x
_atom_site_fract_y
_atom_site_fract_z
_atom_site_U_iso_or_equiv
_atom_site_adp_type
_atom_site_occupancy
_atom_site_site_symmetry_order
_atom_site_calc_flag
_atom_site_refinement_flags_posn
_atom_site_refinement_flags_adp
_atom_site_refinement_flags_occupancy
_atom_site_disorder_assembly
_atom_site_disorder_group
O1 O 0.9645(2) 0.48846(16) 1.00565(18) 0.0295(4) Uani 1 1 d . . . . .
O2 O 1.0840(3) 0.43811(16) 0.46920(19) 0.0342(4) Uani 1 1 d . . . . .
O3 O 0.5320(3) 0.16098(17) 0.6539(2) 0.0320(4) Uani 1 1 d . . . . .
C1 C 0.7440(3) 0.48618(18) 0.7466(2) 0.0189(4) Uani 1 1 d . . . . .
C2 C 0.6253(3) 0.60554(19) 0.7786(2) 0.0198(4) Uani 1 1 d . . . . .
C3 C 0.6869(3) 0.7294(2) 0.7388(2) 0.0223(4) Uani 1 1 d . . . . .
H3 H 0.806777 0.738688 0.692631 0.027 Uiso 1 1 calc R U . . .
C4 C 0.5736(4) 0.8394(2) 0.7663(2) 0.0261(4) Uani 1 1 d . . . . .
H4 H 0.616767 0.923685 0.739517 0.031 Uiso 1 1 calc R U . . .
C5 C 0.3979(4) 0.8264(2) 0.8326(3) 0.0301(5) Uani 1 1 d . . . . .
H5 H 0.318064 0.901421 0.848651 0.036 Uiso 1 1 calc R U . . .
C6 C 0.3385(4) 0.7032(2) 0.8756(3) 0.0339(5) Uani 1 1 d . . . . .
H6 H 0.220053 0.694476 0.923422 0.041 Uiso 1 1 calc R U . . .
C7 C 0.4515(4) 0.5933(2) 0.8490(3) 0.0286(5) Uani 1 1 d . . . . .
H7 H 0.410570 0.509365 0.878693 0.034 Uiso 1 1 calc R U . . .
C8 C 0.6193(3) 0.38381(19) 0.6341(2) 0.0200(4) Uani 1 1 d . . . . .
H8 H 0.466069 0.404513 0.586274 0.024 Uiso 1 1 calc R U . . .
C9 C 0.6711(3) 0.24376(19) 0.6714(2) 0.0214(4) Uani 1 1 d . . . . .
C10 C 0.8995(3) 0.2126(2) 0.7340(2) 0.0222(4) Uani 1 1 d . . . . .
H10 H 0.936379 0.118478 0.756805 0.027 Uiso 1 1 calc R U . . .
C11 C 1.0651(3) 0.2960(2) 0.6797(2) 0.0226(4) Uani 1 1 d . . . . .
H11 H 1.200287 0.251418 0.670296 0.027 Uiso 1 1 calc R U . . .
C12 C 0.9875(3) 0.4041(2) 0.5667(2) 0.0224(4) Uani 1 1 d . . . . .
C13 C 0.7846(3) 0.46786(19) 0.5811(2) 0.0207(4) Uani 1 1 d . . . . .
H13 H 0.728248 0.537849 0.502285 0.025 Uiso 1 1 calc R U . . .
C14 C 1.0291(3) 0.3133(2) 0.8465(2) 0.0221(4) Uani 1 1 d . . . . .
H14 H 1.142708 0.278375 0.935305 0.027 Uiso 1 1 calc R U . . .
C15 C 0.9172(3) 0.43420(19) 0.8788(2) 0.0200(4) Uani 1 1 d . . . . .

loop_
_atom_site_aniso_label
_atom_site_aniso_U_11
_atom_site_aniso_U_22
_atom_site_aniso_U_33
_atom_site_aniso_U_23
_atom_site_aniso_U_13
_atom_site_aniso_U_12
O1 0.0325(8) 0.0295(8) 0.0233(7) -0.0048(6) -0.0002(6) 0.0003(7)
O2 0.0355(9) 0.0359(9) 0.0356(8) 0.0084(7) 0.0172(7) 0.0066(7)
O3 0.0259(8) 0.0218(7) 0.0450(9) -0.0018(7) 0.0014(7) -0.0036(6)
C1 0.0199(9) 0.0160(9) 0.0208(9) 0.0004(8) 0.0048(7) -0.0003(8)
C2 0.0220(9) 0.0167(10) 0.0200(9) -0.0014(8) 0.0030(7) 0.0004(7)
C3 0.0246(10) 0.0205(10) 0.0214(9) 0.0000(8) 0.0043(7) -0.0009(8)
C4 0.0348(11) 0.0179(10) 0.0226(9) 0.0013(8) 0.0002(8) 0.0022(8)
C5 0.0341(11) 0.0239(11) 0.0312(11) -0.0051(9) 0.0054(9) 0.0101(9)
C6 0.0322(12) 0.0316(13) 0.0419(13) -0.0045(10) 0.0165(10) 0.0031(9)
C7 0.0315(11) 0.0222(11) 0.0347(11) 0.0001(9) 0.0128(9) -0.0012(9)
C8 0.0177(9) 0.0194(10) 0.0217(9) -0.0012(7) 0.0020(7) 0.0011(7)
C9 0.0224(10) 0.0174(10) 0.0235(9) -0.0031(8) 0.0031(7) -0.0015(8)
C10 0.0236(10) 0.0160(9) 0.0256(10) 0.0005(8) 0.0029(8) 0.0005(8)
C11 0.0195(9) 0.0216(10) 0.0268(10) 0.0008(8) 0.0059(8) 0.0020(8)
C12 0.0229(9) 0.0227(10) 0.0217(9) -0.0007(8) 0.0054(8) 0.0013(8)
C13 0.0229(9) 0.0187(9) 0.0200(8) 0.0028(8) 0.0037(7) 0.0013(8)
C14 0.0208(9) 0.0209(9) 0.0222(9) 0.0023(8) 0.0001(7) 0.0003(8)
C15 0.0198(9) 0.0183(9) 0.0217(9) 0.0013(7) 0.0041(7) -0.0038(8)

loop_
_atom_type_symbol
_atom_type_description
_atom_type_scat_dispersion_real
_atom_type_scat_dispersion_imag
_atom_type_scat_source
C C 0.0181 0.0091 'International Tables Vol C Tables 4.2.6.8 and 6.1.1.4'
H H 0.0000 0.0000 'International Tables Vol C Tables 4.2.6.8 and 6.1.1.4'
O O 0.0492 0.0322 'International Tables Vol C Tables 4.2.6.8 and 6.1.1.4'

loop_
_exptl_crystal_face_index_h
_exptl_crystal_face_index_k
_exptl_crystal_face_index_l
_exptl_crystal_face_perp_dist
-1 0 -2 0.0353
1 0 2 0.0353
1 -5 2 0.0550
2 4 3 0.0576
-1 5 -2 0.0798
-2 -2 -3 0.0525
-3 -1 4 0.0214
3 1 -4 0.0010

loop_
_geom_angle_atom_site_label_1
_geom_angle_atom_site_label_2
_geom_angle_atom_site_label_3
_geom_angle
_geom_angle_site_symmetry_1
_geom_angle_site_symmetry_3
_geom_angle_publ_flag
C2 C1 C8 117.49(16) . . ?
C2 C1 C13 118.45(16) . . ?
C2 C1 C15 117.77(16) . . ?
C8 C1 C13 59.43(13) . . ?
C15 C1 C8 115.86(16) . . ?
C15 C1 C13 114.86(16) . . ?
C3 C2 C1 120.63(17) . . ?
C3 C2 C7 119.40(19) . . ?
C7 C2 C1 119.96(18) . . ?
C2 C3 H3 119.9 . . ?
C4 C3 C2 120.26(19) . . ?
C4 C3 H3 119.9 . . ?
C3 C4 H4 119.9 . . ?
C5 C4 C3 120.1(2) . . ?
C5 C4 H4 119.9 . . ?
C4 C5 H5 120.1 . . ?
C4 C5 C6 119.8(2) . . ?
C6 C5 H5 120.1 . . ?
C5 C6 H6 119.9 . . ?
C7 C6 C5 120.2(2) . . ?
C7 C6 H6 119.9 . . ?
C2 C7 H7 119.9 . . ?
C6 C7 C2 120.1(2) . . ?
C6 C7 H7 119.9 . . ?
C1 C8 H8 116.4 . . ?
C9 C8 C1 117.41(16) . . ?
C9 C8 H8 116.4 . . ?
C9 C8 C13 118.26(17) . . ?
C13 C8 C1 60.34(12) . . ?
C13 C8 H8 116.4 . . ?
O3 C9 C8 121.40(18) . . ?
O3 C9 C10 122.39(18) . . ?
C10 C9 C8 116.19(17) . . ?
C9 C10 H10 116.8 . . ?
C9 C10 C11 118.08(17) . . ?
C9 C10 C14 116.14(17) . . ?
C11 C10 H10 116.8 . . ?
C11 C10 C14 60.20(13) . . ?
C14 C10 H10 116.8 . . ?
C10 C11 H11 116.8 . . ?
C10 C11 C14 60.22(13) . . ?
C12 C11 C10 117.95(18) . . ?
C12 C11 H11 116.8 . . ?
C12 C11 C14 116.11(16) . . ?
C14 C11 H11 116.8 . . ?
O2 C12 C11 121.90(19) . . ?
O2 C12 C13 122.08(18) . . ?
C13 C12 C11 116.01(17) . . ?
C1 C13 H13 116.3 . . ?
C8 C13 C1 60.22(12) . . ?
C8 C13 H13 116.3 . . ?
C12 C13 C1 118.18(16) . . ?
C12 C13 C8 117.68(17) . . ?
C12 C13 H13 116.3 . . ?
C10 C14 H14 116.7 . . ?
C11 C14 C10 59.58(13) . . ?
C11 C14 H14 116.7 . . ?
C15 C14 C10 117.64(16) . . ?
C15 C14 C11 117.26(16) . . ?
C15 C14 H14 116.7 . . ?
O1 C15 C1 121.57(18) . . ?
O1 C15 C14 121.37(18) . . ?
C14 C15 C1 117.05(16) . . ?

loop_
_geom_bond_atom_site_label_1
_geom_bond_atom_site_label_2
_geom_bond_distance
_geom_bond_site_symmetry_2
_geom_bond_publ_flag
O1 C15 1.210(3) . ?
O2 C12 1.209(3) . ?
O3 C9 1.215(3) . ?
C1 C2 1.498(3) . ?
C1 C8 1.529(3) . ?
C1 C13 1.531(2) . ?
C1 C15 1.503(3) . ?
C2 C3 1.394(3) . ?
C2 C7 1.395(3) . ?
C3 H3 0.9500 . ?
C3 C4 1.389(3) . ?
C4 H4 0.9500 . ?
C4 C5 1.385(3) . ?
C5 H5 0.9500 . ?
C5 C6 1.391(3) . ?
C6 H6 0.9500 . ?
C6 C7 1.386(3) . ?
C7 H7 0.9500 . ?
C8 H8 1.0000 . ?
C8 C9 1.489(3) . ?
C8 C13 1.517(3) . ?
C9 C10 1.479(3) . ?
C10 H10 1.0000 . ?
C10 C11 1.519(3) . ?
C10 C14 1.529(3) . ?
C11 H11 1.0000 . ?
C11 C12 1.488(3) . ?
C11 C14 1.529(3) . ?
C12 C13 1.487(3) . ?
C13 H13 1.0000 . ?
C14 H14 1.0000 . ?
C14 C15 1.488(3) . ?

loop_
_geom_torsion_atom_site_label_1
_geom_torsion_atom_site_label_2
_geom_torsion_atom_site_label_3
_geom_torsion_atom_site_label_4
_geom_torsion
_geom_torsion_site_symmetry_1
_geom_torsion_site_symmetry_2
_geom_torsion_site_symmetry_3
_geom_torsion_site_symmetry_4
_geom_torsion_publ_flag
O2 C12 C13 C1 -143.0(2) . . . . ?
O2 C12 C13 C8 147.8(2) . . . . ?
O3 C9 C10 C11 150.2(2) . . . . ?
O3 C9 C10 C14 -141.2(2) . . . . ?
C1 C2 C3 C4 178.86(18) . . . . ?
C1 C2 C7 C6 -178.6(2) . . . . ?
C1 C8 C9 O3 140.0(2) . . . . ?
C1 C8 C9 C10 -38.6(3) . . . . ?
C1 C8 C13 C12 108.31(19) . . . . ?
C2 C1 C8 C9 -142.99(18) . . . . ?
C2 C1 C8 C13 108.44(19) . . . . ?
C2 C1 C13 C8 -106.84(19) . . . . ?
C2 C1 C13 C12 145.67(18) . . . . ?
C2 C1 C15 O1 -2.1(3) . . . . ?
C2 C1 C15 C14 178.22(16) . . . . ?
C2 C3 C4 C5 -0.4(3) . . . . ?
C3 C2 C7 C6 1.4(3) . . . . ?
C3 C4 C5 C6 1.8(3) . . . . ?
C4 C5 C6 C7 -1.5(4) . . . . ?
C5 C6 C7 C2 -0.1(4) . . . . ?
C7 C2 C3 C4 -1.2(3) . . . . ?
C8 C1 C2 C3 -118.6(2) . . . . ?
C8 C1 C2 C7 61.5(3) . . . . ?
C8 C1 C13 C12 -107.5(2) . . . . ?
C8 C1 C15 O1 -148.70(18) . . . . ?
C8 C1 C15 C14 31.6(2) . . . . ?
C8 C9 C10 C11 -31.2(3) . . . . ?
C8 C9 C10 C14 37.4(3) . . . . ?
C9 C8 C13 C1 -107.18(19) . . . . ?
C9 C8 C13 C12 1.1(3) . . . . ?
C9 C10 C11 C12 0.0(3) . . . . ?
C9 C10 C11 C14 105.7(2) . . . . ?
C9 C10 C14 C11 -108.9(2) . . . . ?
C9 C10 C14 C15 -1.9(3) . . . . ?
C10 C11 C12 O2 -148.2(2) . . . . ?
C10 C11 C12 C13 31.9(3) . . . . ?
C10 C11 C14 C15 -107.61(19) . . . . ?
C10 C14 C15 O1 147.44(19) . . . . ?
C10 C14 C15 C1 -32.9(2) . . . . ?
C11 C10 C14 C15 106.98(19) . . . . ?
C11 C12 C13 C1 36.9(3) . . . . ?
C11 C12 C13 C8 -32.3(3) . . . . ?
C11 C14 C15 O1 -144.47(19) . . . . ?
C11 C14 C15 C1 35.2(2) . . . . ?
C12 C11 C14 C10 108.7(2) . . . . ?
C12 C11 C14 C15 1.1(3) . . . . ?
C13 C1 C2 C3 -50.3(3) . . . . ?
C13 C1 C2 C7 129.8(2) . . . . ?
C13 C1 C8 C9 108.6(2) . . . . ?
C13 C1 C15 O1 144.77(18) . . . . ?
C13 C1 C15 C14 -34.9(2) . . . . ?
C13 C8 C9 O3 -150.71(19) . . . . ?
C13 C8 C9 C10 30.7(3) . . . . ?
C14 C10 C11 C12 -105.69(19) . . . . ?
C14 C11 C12 O2 143.3(2) . . . . ?
C14 C11 C12 C13 -36.7(3) . . . . ?
C15 C1 C2 C3 95.4(2) . . . . ?
C15 C1 C2 C7 -84.6(2) . . . . ?
C15 C1 C8 C9 3.7(2) . . . . ?
C15 C1 C8 C13 -104.86(18) . . . . ?
C15 C1 C13 C8 106.53(18) . . . . ?
C15 C1 C13 C12 -1.0(3) . . . . ?
